data_7223485
loop_
_publ_author_name
'M, Rajeswari'
'Saluja, Pooja'
'Khurana, Jitender'

_publ_section_title
;
 A Facile and Green Approach for the Synthesis of
 Spiro[naphthalene-2,5'-pyrimidine]-4-carbonitrile via One-Pot
 Three-Component Condensation Reaction using DBU as Catalyst
;
_journal_name_full 'RSC Adv.'
_journal_paper_doi 10.1039/C5RA22817D
_journal_year 2015
_chemical_compound_source 'Layering Method at low temperature'
_chemical_formula_moiety 'C22 H21 Cl N4 O3'
_chemical_formula_sum 'C22 H21 Cl N4 O3'
_chemical_formula_weight 424.88
_chemical_name_systematic
3-amino-1-(4-chlorophenyl)-1',3'-dimethyl-2',4',6'-trioxo-2',3',4',6,6',7,8,8a-octahydro-1H,1'H-spiro[naphthalene-2,5'-pyrimidine]-4-carbonitrile
_space_group_IT_number 15
_symmetry_cell_setting monoclinic
_symmetry_space_group_name_Hall '-I 2ya'
_symmetry_space_group_name_H-M 'I 1 2/a 1'
_atom_sites_solution_hydrogens geom
_atom_sites_solution_primary direct
_atom_sites_solution_secondary difmap
_audit_creation_method SHELXL-97
_audit_update_record
;
2015-08-26 deposited with the CCDC.
2015-12-14 downloaded from the CCDC.
;
_cell_angle_alpha 90.00
_cell_angle_beta 110.416(5)
_cell_angle_gamma 90.00
_cell_formula_units_Z 8
_cell_length_a 22.6632(11)
_cell_length_b 10.9979(3)
_cell_length_c 17.6446(8)
_cell_measurement_temperature 293(2)
_cell_volume 4121.6(3)
_computing_structure_refinement 'SHELXL-97 (Sheldrick, 1997)'
_diffrn_ambient_temperature 293(2)
_diffrn_measured_fraction_theta_full 0.998
_diffrn_measured_fraction_theta_max 0.998
_diffrn_measurement_device_type 'Xcalibur, Sapphire3'
_diffrn_radiation_monochromator graphite
_diffrn_radiation_source 'fine-focus sealed tube'
_diffrn_radiation_type MoK\a
_diffrn_radiation_wavelength 0.71073
_diffrn_reflns_av_R_equivalents 0.0936
_diffrn_reflns_av_sigmaI/netI 0.0817
_diffrn_reflns_limit_h_max 26
_diffrn_reflns_limit_h_min -26
_diffrn_reflns_limit_k_max 13
_diffrn_reflns_limit_k_min -13
_diffrn_reflns_limit_l_max 20
_diffrn_reflns_limit_l_min -20
_diffrn_reflns_number 24129
_diffrn_reflns_theta_full 25.00
_diffrn_reflns_theta_max 25.00
_diffrn_reflns_theta_min 2.96
_exptl_absorpt_coefficient_mu 0.217
_exptl_crystal_colour WHITE
_exptl_crystal_density_diffrn 1.369
_exptl_crystal_density_method 'not measured'
_exptl_crystal_description BLOCK
_exptl_crystal_F_000 1776
_refine_diff_density_max 0.464
_refine_diff_density_min -0.190
_refine_diff_density_rms 0.048
_refine_ls_extinction_method none
_refine_ls_goodness_of_fit_ref 0.983
_refine_ls_hydrogen_treatment mixed
_refine_ls_matrix_type full
_refine_ls_number_parameters 279
_refine_ls_number_reflns 3623
_refine_ls_number_restraints 0
_refine_ls_restrained_S_all 0.983
_refine_ls_R_factor_all 0.1448
_refine_ls_R_factor_gt 0.0761
_refine_ls_shift/su_max 0.006
_refine_ls_shift/su_mean 0.001
_refine_ls_structure_factor_coef Fsqd
_refine_ls_weighting_details 'calc w=1/[\s^2^(Fo^2^)+(0.1027P)^2^+0.7708P] where P=(Fo^2^+2Fc^2^)/3'
_refine_ls_weighting_scheme calc
_refine_ls_wR_factor_gt 0.1816
_refine_ls_wR_factor_ref 0.2198
_reflns_number_gt 1959
_reflns_number_total 3623
_reflns_threshold_expression >2sigma(I)
_cod_data_source_file c5ra22817d2.cif
_cod_data_source_block shelxl
_cod_depositor_comments
;
The following automatic conversions were performed:

'_symmetry_cell_setting' value 'MONOCLINIC' changed to 'monoclinic'
according to
/usr/data/users/saulius/crontab/automatic-downloads/rss-feeds/RSC/lib/dictionaries/cif_core.dic
dictionary named 'cif_core.dic' version 2.4.2 from 2011-04-26.

Automatic conversion script
Id: cif_fix_values 4268 2015-11-12 08:31:59Z antanas 
;
_cod_original_sg_symbol_H-M 'I 2/a'
_cod_database_code 7223485
_audit_block_doi 10.5517/cc1jpcrb

loop_
_symmetry_equiv_pos_as_xyz
'x, y, z'
'-x+1/2, y, -z'
'x+1/2, y+1/2, z+1/2'
'-x+1, y+1/2, -z+1/2'
'-x, -y, -z'
'x-1/2, -y, z'
'-x+1/2, -y+1/2, -z+1/2'
'x, -y+1/2, z+1/2'

loop_
_atom_site_label
_atom_site_type_symbol
_atom_site_fract_x
_atom_site_fract_y
_atom_site_fract_z
_atom_site_U_iso_or_equiv
_atom_site_adp_type
_atom_site_occupancy
_atom_site_symmetry_multiplicity
_atom_site_calc_flag
_atom_site_refinement_flags
Cl1 Cl 0.66266(6) 0.51154(11) -0.07510(8) 0.0785(5) Uani 1 1 d .
O1 O 0.67130(15) 0.1640(3) 0.26751(18) 0.0651(9) Uani 1 1 d .
O2 O 0.47789(15) 0.0978(3) 0.0569(2) 0.0771(10) Uani 1 1 d .
N5 N 0.5282(2) 0.0273(5) 0.2377(3) 0.0762(14) Uani 1 1 d .
N1 N 0.51544(16) 0.2858(3) 0.0919(2) 0.0594(10) Uani 1 1 d .
N3 N 0.5626(3) -0.2706(4) 0.2810(3) 0.1098(18) Uani 1 1 d .
O3 O 0.54652(19) 0.4737(3) 0.1417(2) 0.1007(13) Uani 1 1 d .
N2 N 0.60578(18) 0.3174(3) 0.2089(2) 0.0590(10) Uani 1 1 d .
C8 C 0.6704(2) -0.0237(4) 0.1345(3) 0.0545(11) Uani 1 1 d .
H8 H 0.7016 0.0187 0.1798 0.065 Uiso 1 1 calc R
C14 C 0.5985(2) -0.1066(4) 0.2034(3) 0.0523(11) Uani 1 1 d .
C3 C 0.6816(2) 0.2496(4) 0.0864(3) 0.0579(12) Uani 1 1 d .
H3 H 0.7093 0.2313 0.1380 0.069 Uiso 1 1 calc R
C4 C 0.63169(19) 0.1715(4) 0.0500(2) 0.0500(11) Uani 1 1 d .
C16 C 0.58211(18) 0.1085(3) 0.1528(2) 0.0450(10) Uani 1 1 d .
C13 C 0.64584(19) -0.1312(4) 0.1673(2) 0.0520(11) Uani 1 1 d .
C15 C 0.5688(2) 0.0018(4) 0.1994(2) 0.0505(11) Uani 1 1 d .
C5 C 0.5927(2) 0.1993(4) -0.0282(3) 0.0594(12) Uani 1 1 d .
H5 H 0.5596 0.1476 -0.0553 0.071 Uiso 1 1 calc R
C7 C 0.61588(19) 0.0646(4) 0.0930(3) 0.0491(11) Uani 1 1 d .
H7 H 0.5845 0.0170 0.0511 0.059 Uiso 1 1 calc R
C2 C 0.6915(2) 0.3529(4) 0.0488(3) 0.0601(12) Uani 1 1 d .
H2 H 0.7251 0.4042 0.0750 0.072 Uiso 1 1 calc R
C40 C 0.5797(3) -0.2000(5) 0.2459(3) 0.0724(14) Uani 1 1 d .
C18 C 0.5554(2) 0.3656(4) 0.1467(3) 0.0636(13) Uani 1 1 d .
C17 C 0.6244(2) 0.1967(4) 0.2155(3) 0.0509(11) Uani 1 1 d .
C19 C 0.5202(2) 0.1628(4) 0.0977(3) 0.0558(11) Uani 1 1 d .
C6 C 0.6027(2) 0.3029(5) -0.0658(3) 0.0651(13) Uani 1 1 d .
H6 H 0.5760 0.3210 -0.1180 0.078 Uiso 1 1 calc R
C1 C 0.6515(2) 0.3796(4) -0.0274(3) 0.0579(12) Uani 1 1 d .
C9 C 0.7025(2) -0.0654(5) 0.0756(3) 0.0715(14) Uani 1 1 d .
H9A H 0.6709 -0.0928 0.0256 0.086 Uiso 1 1 calc R
H9B H 0.7249 0.0024 0.0630 0.086 Uiso 1 1 calc R
C12 C 0.6664(2) -0.2445(4) 0.1630(3) 0.0691(14) Uani 1 1 d .
H12 H 0.6490 -0.3069 0.1840 0.083 Uiso 1 1 calc R
C11 C 0.7144(3) -0.2785(5) 0.1276(3) 0.0805(16) Uani 1 1 d .
H11A H 0.6942 -0.3209 0.0769 0.097 Uiso 1 1 calc R
H11B H 0.7446 -0.3336 0.1640 0.097 Uiso 1 1 calc R
C10 C 0.7487(2) -0.1690(5) 0.1125(4) 0.0857(16) Uani 1 1 d .
H10A H 0.7706 -0.1908 0.0760 0.103 Uiso 1 1 calc R
H10B H 0.7798 -0.1422 0.1630 0.103 Uiso 1 1 calc R
C21 C 0.6471(3) 0.4027(5) 0.2672(4) 0.098(2) Uani 1 1 d .
H21A H 0.6293 0.4828 0.2570 0.147 Uiso 1 1 calc R
H21B H 0.6878 0.4030 0.2617 0.147 Uiso 1 1 calc R
H21C H 0.6513 0.3781 0.3210 0.147 Uiso 1 1 calc R
C20 C 0.4609(2) 0.3386(5) 0.0268(3) 0.0957(19) Uani 1 1 d .
H20A H 0.4631 0.4257 0.0299 0.144 Uiso 1 1 calc R
H20B H 0.4226 0.3116 0.0331 0.144 Uiso 1 1 calc R
H20C H 0.4616 0.3126 -0.0248 0.144 Uiso 1 1 calc R
H15 H 0.519(2) -0.022(4) 0.267(3) 0.065(17) Uiso 1 1 d .
H25 H 0.502(3) 0.088(5) 0.227(3) 0.09(2) Uiso 1 1 d .

loop_
_atom_site_aniso_label
_atom_site_aniso_U_11
_atom_site_aniso_U_22
_atom_site_aniso_U_33
_atom_site_aniso_U_23
_atom_site_aniso_U_13
_atom_site_aniso_U_12
Cl1 0.0969(10) 0.0632(8) 0.0880(10) 0.0202(7) 0.0482(8) 0.0102(7)
O1 0.060(2) 0.071(2) 0.0515(18) -0.0031(16) 0.0032(16) -0.0049(17)
O2 0.057(2) 0.084(2) 0.080(2) -0.0245(19) 0.0109(18) -0.0131(18)
N5 0.079(3) 0.080(3) 0.091(4) 0.016(3) 0.056(3) 0.005(3)
N1 0.054(2) 0.057(2) 0.063(2) -0.003(2) 0.016(2) 0.0067(19)
N3 0.159(5) 0.067(3) 0.136(4) 0.004(3) 0.092(4) -0.031(3)
O3 0.124(3) 0.051(2) 0.119(3) -0.007(2) 0.032(3) 0.017(2)
N2 0.068(2) 0.043(2) 0.061(2) -0.0131(19) 0.018(2) -0.0080(19)
C8 0.057(3) 0.052(3) 0.058(3) -0.002(2) 0.025(2) -0.005(2)
C14 0.061(3) 0.045(3) 0.055(3) -0.006(2) 0.026(2) -0.008(2)
C3 0.052(3) 0.066(3) 0.056(3) 0.006(2) 0.019(2) -0.004(2)
C4 0.052(3) 0.053(3) 0.051(3) 0.000(2) 0.024(2) -0.002(2)
C16 0.043(2) 0.046(2) 0.046(2) -0.005(2) 0.016(2) -0.0051(19)
C13 0.054(3) 0.049(3) 0.051(3) -0.006(2) 0.015(2) 0.003(2)
C15 0.055(3) 0.055(3) 0.045(2) -0.007(2) 0.022(2) -0.009(2)
C5 0.066(3) 0.063(3) 0.050(3) -0.002(2) 0.020(2) -0.006(2)
C7 0.050(2) 0.046(2) 0.055(3) -0.008(2) 0.024(2) -0.009(2)
C2 0.057(3) 0.061(3) 0.067(3) 0.001(3) 0.027(3) -0.012(2)
C40 0.095(4) 0.054(3) 0.077(3) -0.002(3) 0.041(3) -0.013(3)
C18 0.070(3) 0.054(3) 0.072(3) -0.005(3) 0.032(3) 0.004(3)
C17 0.053(3) 0.056(3) 0.048(3) -0.001(2) 0.024(2) -0.006(2)
C19 0.057(3) 0.055(3) 0.060(3) -0.007(2) 0.027(2) 0.001(2)
C6 0.074(3) 0.074(3) 0.043(3) 0.007(2) 0.014(2) 0.003(3)
C1 0.069(3) 0.052(3) 0.063(3) 0.005(2) 0.037(3) 0.004(2)
C9 0.074(3) 0.078(3) 0.077(3) 0.005(3) 0.046(3) 0.018(3)
C12 0.079(3) 0.060(3) 0.066(3) 0.003(2) 0.022(3) 0.003(3)
C11 0.081(4) 0.073(4) 0.087(4) -0.014(3) 0.029(3) 0.018(3)
C10 0.080(4) 0.091(4) 0.096(4) -0.004(3) 0.043(3) 0.016(3)
C21 0.105(4) 0.067(3) 0.101(4) -0.031(3) 0.009(4) -0.022(3)
C20 0.075(4) 0.108(4) 0.086(4) 0.015(3) 0.005(3) 0.028(3)

loop_
_atom_type_symbol
_atom_type_description
_atom_type_scat_dispersion_real
_atom_type_scat_dispersion_imag
_atom_type_scat_source
C C 0.0033 0.0016 'International Tables Vol C Tables 4.2.6.8 and 6.1.1.4'
H H 0.0000 0.0000 'International Tables Vol C Tables 4.2.6.8 and 6.1.1.4'
N N 0.0061 0.0033 'International Tables Vol C Tables 4.2.6.8 and 6.1.1.4'
O O 0.0106 0.0060 'International Tables Vol C Tables 4.2.6.8 and 6.1.1.4'
Cl Cl 0.1484 0.1585 'International Tables Vol C Tables 4.2.6.8 and 6.1.1.4'

loop_
_geom_angle_atom_site_label_1
_geom_angle_atom_site_label_2
_geom_angle_atom_site_label_3
_geom_angle
C15 N5 H15 123(3)
C15 N5 H25 126(4)
H15 N5 H25 110(5)
C19 N1 C18 124.3(4)
C19 N1 C20 118.1(4)
C18 N1 C20 117.3(4)
C18 N2 C17 125.2(4)
C18 N2 C21 117.4(4)
C17 N2 C21 117.0(4)
C13 C8 C9 110.6(4)
C13 C8 C7 109.5(3)
C9 C8 C7 111.0(4)
C13 C8 H8 108.5
C9 C8 H8 108.5
C7 C8 H8 108.5
C15 C14 C40 115.2(4)
C15 C14 C13 124.7(4)
C40 C14 C13 120.0(4)
C2 C3 C4 122.2(4)
C2 C3 H3 118.9
C4 C3 H3 118.9
C3 C4 C5 117.3(4)
C3 C4 C7 123.2(4)
C5 C4 C7 119.4(4)
C19 C16 C15 109.6(3)
C19 C16 C17 114.7(4)
C15 C16 C17 106.9(3)
C19 C16 C7 104.3(3)
C15 C16 C7 111.0(3)
C17 C16 C7 110.5(3)
C12 C13 C14 121.5(4)
C12 C13 C8 121.6(4)
C14 C13 C8 116.8(4)
C14 C15 N5 124.7(4)
C14 C15 C16 121.1(4)
N5 C15 C16 114.1(4)
C6 C5 C4 120.5(4)
C6 C5 H5 119.8
C4 C5 H5 119.8
C4 C7 C8 115.9(3)
C4 C7 C16 110.7(3)
C8 C7 C16 111.8(3)
C4 C7 H7 105.9
C8 C7 H7 105.9
C16 C7 H7 105.9
C1 C2 C3 119.3(4)
C1 C2 H2 120.4
C3 C2 H2 120.4
N3 C40 C14 176.4(6)
O3 C18 N2 120.5(5)
O3 C18 N1 121.6(5)
N2 C18 N1 118.0(4)
O1 C17 N2 121.1(4)
O1 C17 C16 122.1(4)
N2 C17 C16 116.8(4)
O2 C19 N1 121.2(4)
O2 C19 C16 120.7(4)
N1 C19 C16 118.0(4)
C1 C6 C5 120.7(4)
C1 C6 H6 119.6
C5 C6 H6 119.6
C2 C1 C6 120.0(4)
C2 C1 Cl1 119.8(4)
C6 C1 Cl1 120.2(4)
C10 C9 C8 110.5(4)
C10 C9 H9A 109.5
C8 C9 H9A 109.5
C10 C9 H9B 109.5
C8 C9 H9B 109.5
H9A C9 H9B 108.1
C13 C12 C11 125.4(5)
C13 C12 H12 117.3
C11 C12 H12 117.3
C12 C11 C10 112.0(4)
C12 C11 H11A 109.2
C10 C11 H11A 109.2
C12 C11 H11B 109.2
C10 C11 H11B 109.2
H11A C11 H11B 107.9
C11 C10 C9 110.5(4)
C11 C10 H10A 109.5
C9 C10 H10A 109.5
C11 C10 H10B 109.5
C9 C10 H10B 109.5
H10A C10 H10B 108.1
N2 C21 H21A 109.5
N2 C21 H21B 109.5
H21A C21 H21B 109.5
N2 C21 H21C 109.5
H21A C21 H21C 109.5
H21B C21 H21C 109.5
N1 C20 H20A 109.5
N1 C20 H20B 109.5
H20A C20 H20B 109.5
N1 C20 H20C 109.5
H20A C20 H20C 109.5
H20B C20 H20C 109.5

loop_
_geom_bond_atom_site_label_1
_geom_bond_atom_site_label_2
_geom_bond_distance
Cl1 C1 1.740(4)
O1 C17 1.192(4)
O2 C19 1.212(5)
N5 C15 1.348(6)
N5 H15 0.82(5)
N5 H25 0.88(5)
N1 C19 1.358(5)
N1 C18 1.383(5)
N1 C20 1.481(6)
N3 C40 1.142(6)
O3 C18 1.204(5)
N2 C18 1.384(6)
N2 C17 1.385(5)
N2 C21 1.464(5)
C8 C13 1.506(6)
C8 C9 1.532(6)
C8 C7 1.541(6)
C8 H8 0.9800
C14 C15 1.359(6)
C14 C40 1.423(6)
C14 C13 1.451(6)
C3 C2 1.373(6)
C3 C4 1.387(6)
C3 H3 0.9300
C4 C5 1.387(5)
C4 C7 1.510(6)
C16 C19 1.523(6)
C16 C15 1.523(6)
C16 C17 1.531(5)
C16 C7 1.579(6)
C13 C12 1.342(6)
C5 C6 1.377(6)
C5 H5 0.9300
C7 H7 0.9800
C2 C1 1.366(6)
C2 H2 0.9300
C6 C1 1.368(6)
C6 H6 0.9300
C9 C10 1.531(6)
C9 H9A 0.9700
C9 H9B 0.9700
C12 C11 1.479(7)
C12 H12 0.9300
C11 C10 1.507(7)
C11 H11A 0.9700
C11 H11B 0.9700
C10 H10A 0.9700
C10 H10B 0.9700
C21 H21A 0.9600
C21 H21B 0.9600
C21 H21C 0.9600
C20 H20A 0.9600
C20 H20B 0.9600
C20 H20C 0.9600
